data_7212357
loop_
_publ_author_name
'McMurtrie, John'
'Dance, Ian'

_publ_section_title
;
 Alternative metal grid structures formed by [M(terpy)2]2+ and
 [M(terpyOH)2]2+ complexes with small and large tetrahedral dianions, and
 by [Ru(terpy)2]0
;
_journal_issue 10
_journal_name_full CrystEngComm
_journal_page_first 2700
_journal_paper_doi 10.1039/b926074a
_journal_volume 12
_journal_year 2010
_chemical_formula_moiety 'C30 H22 N6 Ni1, 1(S O4), 4(C3 H8 O)'
_chemical_formula_sum 'C42 H54 N6 Ni O8 S'
_chemical_formula_weight 861.68
_chemical_name_systematic
;
?
;
_space_group_IT_number 82
_symmetry_cell_setting tetragonal
_symmetry_space_group_name_Hall 'I -4'
_symmetry_space_group_name_H-M 'I -4'
_atom_sites_solution_hydrogens geom
_atom_sites_solution_primary direct
_atom_sites_solution_secondary difmap
_audit_creation_method SHELXL-97
_cell_angle_alpha 90.00
_cell_angle_beta 90.00
_cell_angle_gamma 90.00
_cell_formula_units_Z 2
_cell_length_a 9.0281(4)
_cell_length_b 9.0281(4)
_cell_length_c 24.6380(17)
_cell_measurement_reflns_used 3403
_cell_measurement_temperature 173(2)
_cell_measurement_theta_max 22.2865
_cell_measurement_theta_min 2.398
_cell_volume 2008.16(19)
_computing_cell_refinement 'SAINT (Bruker,1995)'
_computing_data_collection 'SMART (Bruker,1995)'
_computing_data_reduction 'SAINT and XPREP (Bruker, 1995)'
_computing_molecular_graphics
;ORTEPIII (Farrugia, 1997)
WINGX-32 (Farrugia, 1999)
;
_computing_publication_material 'enCIFer 1.0 (CCDC, 2003)'
_computing_structure_refinement 'SHELXL-97 (Sheldrick, 2008)'
_computing_structure_solution 'SIR97 (Altomare, et. al. 1997)'
_diffrn_ambient_temperature 173(2)
_diffrn_measured_fraction_theta_full 0.997
_diffrn_measured_fraction_theta_max 0.991
_diffrn_measurement_device_type 'Brucker SMART 1000 CCD'
_diffrn_measurement_method \w
_diffrn_radiation_monochromator graphite
_diffrn_radiation_source 'sealed tube'
_diffrn_radiation_type MoK\a
_diffrn_radiation_wavelength 0.71073
_diffrn_reflns_av_R_equivalents 0.0381
_diffrn_reflns_av_sigmaI/netI 0.0412
_diffrn_reflns_limit_h_max 11
_diffrn_reflns_limit_h_min -12
_diffrn_reflns_limit_k_max 12
_diffrn_reflns_limit_k_min -11
_diffrn_reflns_limit_l_max 32
_diffrn_reflns_limit_l_min -32
_diffrn_reflns_number 22055
_diffrn_reflns_theta_full 25.00
_diffrn_reflns_theta_max 28.32
_diffrn_reflns_theta_min 1.65
_diffrn_standards_decay_% 0.08
_diffrn_standards_number 120
_exptl_absorpt_coefficient_mu 0.597
_exptl_absorpt_correction_T_max 0.9805
_exptl_absorpt_correction_T_min 0.8067
_exptl_absorpt_correction_type multi-scan
_exptl_absorpt_process_details 'SADABS (Sheldrick, 1999)'
_exptl_crystal_colour orange
_exptl_crystal_density_diffrn 1.425
_exptl_crystal_density_method 'not measured'
_exptl_crystal_description 'rectangular prism'
_exptl_crystal_F_000 912
_exptl_crystal_size_max 0.14
_exptl_crystal_size_mid 0.13
_exptl_crystal_size_min 0.02
_refine_diff_density_max 0.626
_refine_diff_density_min -0.392
_refine_diff_density_rms 0.091
_refine_ls_abs_structure_details 'Flack H D (1983), Acta Cryst. A39, 876-881'
_refine_ls_abs_structure_Flack 0.18(4)
_refine_ls_extinction_method none
_refine_ls_goodness_of_fit_ref 1.039
_refine_ls_hydrogen_treatment constr
_refine_ls_matrix_type full
_refine_ls_number_parameters 134
_refine_ls_number_reflns 2457
_refine_ls_number_restraints 53
_refine_ls_restrained_S_all 1.128
_refine_ls_R_factor_all 0.0815
_refine_ls_R_factor_gt 0.0670
_refine_ls_shift/su_max 0.001
_refine_ls_shift/su_mean 0.000
_refine_ls_structure_factor_coef Fsqd
_refine_ls_weighting_details 'calc w=1/[\s^2^(Fo^2^)+(0.0500P)^2^+7.0000P] where P=(Fo^2^+2Fc^2^)/3'
_refine_ls_weighting_scheme calc
_refine_ls_wR_factor_gt 0.1566
_refine_ls_wR_factor_ref 0.1625
_reflns_number_gt 1983
_reflns_number_total 2457
_reflns_threshold_expression >2sigma(I)
_cod_data_source_file b926074a.txt
_cod_data_source_block 1
_cod_original_sg_symbol_H-M I-4
_cod_database_code 7212357

loop_
_symmetry_equiv_pos_as_xyz
'x, y, z'
'-x, -y, z'
'y, -x, -z'
'-y, x, -z'
'x+1/2, y+1/2, z+1/2'
'-x+1/2, -y+1/2, z+1/2'
'y+1/2, -x+1/2, -z+1/2'
'-y+1/2, x+1/2, -z+1/2'

loop_
_atom_site_label
_atom_site_type_symbol
_atom_site_fract_x
_atom_site_fract_y
_atom_site_fract_z
_atom_site_U_iso_or_equiv
_atom_site_adp_type
_atom_site_occupancy
_atom_site_symmetry_multiplicity
_atom_site_calc_flag
_atom_site_refinement_flags
Ni1 Ni 0.5000 0.0000 0.2500 0.0400(3) Uani 1 4 d S
S1 S 0.0000 0.0000 0.5000 0.0711(10) Uani 1 4 d SU
O1 O 0.0224(9) 0.1239(9) 0.4665(3) 0.138(3) Uani 1 1 d U
N1 N 0.2912(5) 0.0917(4) 0.26700(15) 0.0424(10) Uani 1 1 d .
N2 N 0.5000 0.0000 0.33063(19) 0.0456(12) Uani 1 2 d S
C1 C 0.1880(6) 0.1398(6) 0.2321(2) 0.0524(14) Uani 1 1 d .
H1A H 0.2093 0.1351 0.1944 0.063 Uiso 1 1 calc R
C2 C 0.0526(5) 0.1957(6) 0.2479(4) 0.0603(13) Uani 1 1 d .
H2A H -0.0174 0.2283 0.2217 0.072 Uiso 1 1 calc R
C3 C 0.0211(7) 0.2031(7) 0.3020(3) 0.0641(17) Uani 1 1 d .
H3A H -0.0706 0.2427 0.3141 0.077 Uiso 1 1 calc R
C4 C 0.1250(7) 0.1521(7) 0.3392(3) 0.0624(16) Uani 1 1 d .
H4A H 0.1041 0.1530 0.3770 0.075 Uiso 1 1 calc R
C5 C 0.2582(6) 0.1004(6) 0.3203(2) 0.0498(12) Uani 1 1 d .
C6 C 0.3801(7) 0.0492(7) 0.3569(2) 0.0593(16) Uani 1 1 d .
C7 C 0.3762(10) 0.0494(10) 0.4136(3) 0.098(3) Uani 1 1 d U
H7A H 0.2911 0.0825 0.4328 0.117 Uiso 1 1 calc R
C8 C 0.5000 0.0000 0.4406(4) 0.114(4) Uani 1 2 d SU
H8A H 0.5000 0.0000 0.4791 0.137 Uiso 1 2 calc SR
O2 O 0.2578(10) 0.2964(9) 0.1007(3) 0.152(3) Uani 1 1 d DU
H2B H 0.2964 0.3692 0.0849 0.182 Uiso 1 1 calc R
C9 C 0.2121(19) 0.203(2) 0.0654(7) 0.213(8) Uani 1 1 d DU
H9A H 0.2164 0.1019 0.0810 0.255 Uiso 1 1 calc R
H9B H 0.2786 0.2054 0.0334 0.255 Uiso 1 1 calc R
C10 C 0.060(2) 0.234(3) 0.0479(7) 0.247(10) Uani 1 1 d DU
H10A H 0.0210 0.1467 0.0285 0.296 Uiso 1 1 calc R
H10B H 0.0621 0.3181 0.0221 0.296 Uiso 1 1 calc R
C11 C -0.040(2) 0.271(3) 0.0931(9) 0.267(10) Uani 1 1 d DU
H11A H 0.0173 0.3148 0.1229 0.400 Uiso 1 1 calc R
H11B H -0.0888 0.1806 0.1059 0.400 Uiso 1 1 calc R
H11C H -0.1146 0.3418 0.0806 0.400 Uiso 1 1 calc R

loop_
_atom_site_aniso_label
_atom_site_aniso_U_11
_atom_site_aniso_U_22
_atom_site_aniso_U_33
_atom_site_aniso_U_23
_atom_site_aniso_U_13
_atom_site_aniso_U_12
Ni1 0.0414(4) 0.0414(4) 0.0370(6) 0.000 0.000 0.000
S1 0.0929(15) 0.0929(15) 0.0276(13) 0.000 0.000 0.000
O1 0.163(6) 0.135(5) 0.116(5) 0.051(4) 0.056(4) 0.033(5)
N1 0.040(2) 0.041(2) 0.046(2) 0.0059(17) 0.0006(16) 0.0025(18)
N2 0.054(5) 0.047(5) 0.036(3) 0.000 0.000 0.011(5)
C1 0.054(3) 0.046(3) 0.057(3) 0.006(2) -0.003(2) -0.007(2)
C2 0.042(2) 0.057(3) 0.082(4) 0.011(4) -0.004(4) 0.005(2)
C3 0.050(3) 0.058(4) 0.084(5) 0.011(3) 0.012(3) 0.008(3)
C4 0.059(4) 0.066(4) 0.062(3) 0.016(3) 0.014(3) 0.020(3)
C5 0.050(3) 0.049(3) 0.050(3) 0.011(2) 0.006(2) 0.009(2)
C6 0.067(4) 0.069(4) 0.041(3) 0.008(3) 0.008(3) 0.031(3)
C7 0.120(6) 0.122(6) 0.052(3) 0.010(4) 0.015(4) 0.075(5)
C8 0.142(9) 0.146(9) 0.054(5) 0.000 0.000 0.047(8)
O2 0.206(7) 0.120(5) 0.129(5) -0.053(4) 0.043(5) -0.057(5)
C9 0.209(11) 0.209(11) 0.220(11) -0.029(9) 0.018(9) -0.037(9)
C10 0.261(13) 0.243(13) 0.237(13) -0.007(10) -0.007(10) 0.040(10)
C11 0.254(13) 0.293(14) 0.254(13) -0.023(10) 0.021(10) 0.016(10)

loop_
_atom_type_symbol
_atom_type_description
_atom_type_scat_dispersion_real
_atom_type_scat_dispersion_imag
_atom_type_scat_source
C C 0.0033 0.0016 'International Tables Vol C Tables 4.2.6.8 and 6.1.1.4'
H H 0.0000 0.0000 'International Tables Vol C Tables 4.2.6.8 and 6.1.1.4'
N N 0.0061 0.0033 'International Tables Vol C Tables 4.2.6.8 and 6.1.1.4'
O O 0.0106 0.0060 'International Tables Vol C Tables 4.2.6.8 and 6.1.1.4'
S S 0.1246 0.1234 'International Tables Vol C Tables 4.2.6.8 and 6.1.1.4'
Ni Ni 0.3393 1.1124 'International Tables Vol C Tables 4.2.6.8 and 6.1.1.4'

loop_
_geom_angle_atom_site_label_1
_geom_angle_atom_site_label_2
_geom_angle_atom_site_label_3
_geom_angle
_geom_angle_site_symmetry_1
_geom_angle_site_symmetry_3
N2 Ni1 N2 180.0 . 7
N2 Ni1 N1 101.50(10) . 8_545
N2 Ni1 N1 78.50(10) 7 8_545
N2 Ni1 N1 78.50(10) . 2_655
N2 Ni1 N1 101.50(10) 7 2_655
N1 Ni1 N1 92.28(4) 8_545 2_655
N2 Ni1 N1 78.50(10) . .
N2 Ni1 N1 101.50(10) 7 .
N1 Ni1 N1 92.28(4) 8_545 .
N1 Ni1 N1 157.0(2) 2_655 .
N2 Ni1 N1 101.50(10) . 7
N2 Ni1 N1 78.50(10) 7 7
N1 Ni1 N1 157.0(2) 8_545 7
N1 Ni1 N1 92.28(4) 2_655 7
N1 Ni1 N1 92.28(4) . 7
O1 S1 O1 108.0(7) 4_556 3_556
O1 S1 O1 110.2(4) 4_556 2
O1 S1 O1 110.2(3) 3_556 2
O1 S1 O1 110.2(3) 4_556 .
O1 S1 O1 110.2(4) 3_556 .
O1 S1 O1 108.0(7) 2 .
C1 N1 C5 116.9(5) . .
C1 N1 Ni1 128.6(3) . .
C5 N1 Ni1 114.5(3) . .
C6 N2 C6 122.1(6) . 2_655
C6 N2 Ni1 119.0(3) . .
C6 N2 Ni1 119.0(3) 2_655 .
N1 C1 C2 123.6(6) . .
N1 C1 H1A 118.2 . .
C2 C1 H1A 118.2 . .
C3 C2 C1 118.7(7) . .
C3 C2 H2A 120.7 . .
C1 C2 H2A 120.7 . .
C2 C3 C4 119.1(6) . .
C2 C3 H3A 120.4 . .
C4 C3 H3A 120.4 . .
C5 C4 C3 118.8(6) . .
C5 C4 H4A 120.6 . .
C3 C4 H4A 120.6 . .
N1 C5 C4 122.9(5) . .
N1 C5 C6 114.0(5) . .
C4 C5 C6 123.1(5) . .
N2 C6 C7 120.3(5) . .
N2 C6 C5 114.0(4) . .
C7 C6 C5 125.7(5) . .
C8 C7 C6 117.5(7) . .
C8 C7 H7A 121.2 . .
C6 C7 H7A 121.2 . .
C7 C8 C7 122.2(9) 2_655 .
C7 C8 H8A 118.9 2_655 .
C7 C8 H8A 118.9 . .
C9 O2 H2B 109.5 . .
O2 C9 C10 111.8(14) . .
O2 C9 H9A 109.2 . .
C10 C9 H9A 109.2 . .
O2 C9 H9B 109.2 . .
C10 C9 H9B 109.2 . .
H9A C9 H9B 107.9 . .
C9 C10 C11 113.4(14) . .
C9 C10 H10A 108.9 . .
C11 C10 H10A 108.9 . .
C9 C10 H10B 108.9 . .
C11 C10 H10B 108.9 . .
H10A C10 H10B 107.7 . .
C10 C11 H11A 109.5 . .
C10 C11 H11B 109.5 . .
H11A C11 H11B 109.5 . .
C10 C11 H11C 109.5 . .
H11A C11 H11C 109.5 . .
H11B C11 H11C 109.5 . .

loop_
_geom_bond_atom_site_label_1
_geom_bond_atom_site_label_2
_geom_bond_distance
_geom_bond_site_symmetry_2
Ni1 N2 1.987(5) .
Ni1 N2 1.987(5) 7
Ni1 N1 2.101(4) 8_545
Ni1 N1 2.101(4) 2_655
Ni1 N1 2.101(4) .
Ni1 N1 2.101(4) 7
S1 O1 1.405(7) 4_556
S1 O1 1.405(7) 3_556
S1 O1 1.405(7) 2
S1 O1 1.405(7) .
N1 C1 1.340(6) .
N1 C5 1.349(6) .
N2 C6 1.337(6) .
N2 C6 1.337(6) 2_655
C1 C2 1.379(8) .
C1 H1A 0.9500 .
C2 C3 1.363(12) .
C2 H2A 0.9500 .
C3 C4 1.390(9) .
C3 H3A 0.9500 .
C4 C5 1.371(8) .
C4 H4A 0.9500 .
C5 C6 1.496(8) .
C6 C7 1.397(9) .
C7 C8 1.375(8) .
C7 H7A 0.9500 .
C8 C7 1.375(8) 2_655
C8 H8A 0.9500 .
O2 C9 1.282(14) .
O2 H2B 0.8400 .
C9 C10 1.463(15) .
C9 H9A 0.9900 .
C9 H9B 0.9900 .
C10 C11 1.472(16) .
C10 H10A 0.9900 .
C10 H10B 0.9900 .
C11 H11A 0.9800 .
C11 H11B 0.9800 .
C11 H11C 0.9800 .

loop_
_geom_hbond_atom_site_label_D
_geom_hbond_atom_site_label_H
_geom_hbond_atom_site_label_A
_geom_hbond_distance_DH
_geom_hbond_distance_HA
_geom_hbond_distance_DA
_geom_hbond_angle_DHA
_geom_hbond_site_symmetry_A
O2 H2B O1 0.84 2.01 2.836(12) 168.6 8

loop_
_geom_torsion_atom_site_label_1
_geom_torsion_atom_site_label_2
_geom_torsion_atom_site_label_3
_geom_torsion_atom_site_label_4
_geom_torsion
_geom_torsion_site_symmetry_1
_geom_torsion_site_symmetry_4
N2 Ni1 N1 C1 178.8(4) . .
N2 Ni1 N1 C1 -1.2(4) 7 .
N1 Ni1 N1 C1 -79.9(5) 8_545 .
N1 Ni1 N1 C1 178.8(4) 2_655 .
N1 Ni1 N1 C1 77.5(4) 7 .
N2 Ni1 N1 C5 -2.3(4) . .
N2 Ni1 N1 C5 177.7(4) 7 .
N1 Ni1 N1 C5 99.0(4) 8_545 .
N1 Ni1 N1 C5 -2.3(4) 2_655 .
N1 Ni1 N1 C5 -103.5(4) 7 .
N2 Ni1 N2 C6 -22(100) 7 .
N1 Ni1 N2 C6 -88.6(4) 8_545 .
N1 Ni1 N2 C6 -178.6(4) 2_655 .
N1 Ni1 N2 C6 1.4(4) . .
N1 Ni1 N2 C6 91.4(4) 7 .
N2 Ni1 N2 C6 158(100) 7 2_655
N1 Ni1 N2 C6 91.4(4) 8_545 2_655
N1 Ni1 N2 C6 1.4(4) 2_655 2_655
N1 Ni1 N2 C6 -178.6(4) . 2_655
N1 Ni1 N2 C6 -88.6(4) 7 2_655
C5 N1 C1 C2 -0.3(7) . .
Ni1 N1 C1 C2 178.6(4) . .
N1 C1 C2 C3 0.1(8) . .
C1 C2 C3 C4 -1.1(9) . .
C2 C3 C4 C5 2.2(10) . .
C1 N1 C5 C4 1.5(8) . .
Ni1 N1 C5 C4 -177.6(5) . .
C1 N1 C5 C6 -178.2(5) . .
Ni1 N1 C5 C6 2.7(6) . .
C3 C4 C5 N1 -2.5(10) . .
C3 C4 C5 C6 177.3(6) . .
C6 N2 C6 C7 -0.5(6) 2_655 .
Ni1 N2 C6 C7 179.5(6) . .
C6 N2 C6 C5 179.6(6) 2_655 .
Ni1 N2 C6 C5 -0.4(6) . .
N1 C5 C6 N2 -1.6(8) . .
C4 C5 C6 N2 178.7(6) . .
N1 C5 C6 C7 178.6(7) . .
C4 C5 C6 C7 -1.2(11) . .
N2 C6 C7 C8 1.1(12) . .
C5 C6 C7 C8 -179.1(6) . .
C6 C7 C8 C7 -0.5(6) . 2_655
O2 C9 C10 C11 -44(3) . .
